data_4078076
loop_
_publ_author_name
'Kirillov, Evgeny'
'Roisnel, Thierry'
'Carpentier, Jean-Fran\,cois'

_publ_section_title
;
 Synthesis and Structural Diversity of Group 4 Metal Complexes with
 Multidentate Tethered Phenoxy-Amidine and Phenoxy-Amidinate Ligands
;
_journal_issue 8
_journal_name_full Organometallics
_journal_page_first 3228
_journal_paper_doi 10.1021/om300076j
_journal_volume 31
_journal_year 2012
_chemical_compound_source 'synthesis as described'
_chemical_formula_moiety 'C60 H76 N2 O Zr, C6 H6'
_chemical_formula_sum 'C66 H82 N2 O Zr'
_chemical_formula_weight 1010.56
_chemical_name_systematic
;
 ?
;
_space_group_IT_number 2
_symmetry_cell_setting triclinic
_symmetry_Int_Tables_number 2
_symmetry_space_group_name_Hall '-P 1'
_symmetry_space_group_name_H-M 'P -1'
_atom_sites_solution_hydrogens geom
_atom_sites_solution_primary direct
_atom_sites_solution_secondary difmap
_audit_conform_dict_location ftp://ftp.iucr.org/pub/cif_core.dic
_audit_conform_dict_name cif_core.dic
_audit_conform_dict_version 2.3
_audit_creation_date 2009-09-09T10:21:47-00:00
_audit_creation_method 'WinGX routine CIF_UPDATE'
_cell_angle_alpha 72.5600(10)
_cell_angle_beta 86.7670(10)
_cell_angle_gamma 76.7770(10)
_cell_formula_units_Z 2
_cell_length_a 12.9630(3)
_cell_length_b 13.2343(4)
_cell_length_c 17.9935(5)
_cell_measurement_reflns_used 78814
_cell_measurement_temperature 100(2)
_cell_measurement_theta_max 27.485
_cell_measurement_theta_min 2.91
_cell_measurement_wavelength 0.71073
_cell_volume 2866.67(14)
_computing_cell_refinement 'Dirax/lsq (Duisenberg & Schreurs, 1989-2000)'
_computing_data_collection 'Collect (Bruker AXS BV, 1997-2004)'
_computing_data_reduction 'EvalCCD (Duisenberg & Schreurs 1990-2000)'
_computing_molecular_graphics 'Ortep-3 for Windows (Farrugia, 1997)'
_computing_publication_material 'WinGX publication routines (Farrugia, 1999)'
_computing_structure_refinement 'SHELXL-97 (Sheldrick, 1997)'
_computing_structure_solution 'SIR97 (Altomare et al., 1999)'
_diffrn_ambient_temperature 100(2)
_diffrn_detector 'CCD plate'
_diffrn_detector_area_resol_mean 9
_diffrn_measured_fraction_theta_full 0.998
_diffrn_measured_fraction_theta_max 0.995
_diffrn_measurement_device '95mm CCD camera on \k-goniostat'
_diffrn_measurement_device_type KappaCCD
_diffrn_measurement_method 'CCD rotation images, thick slices'
_diffrn_orient_matrix_type 'by Bruker AXS Collect from scalepack cell'
_diffrn_orient_matrix_UB_11 -0.791054E-1
_diffrn_orient_matrix_UB_12 0.202329E-1
_diffrn_orient_matrix_UB_13 -0.46066E-2
_diffrn_orient_matrix_UB_21 0.52727E-2
_diffrn_orient_matrix_UB_22 0.240686E-1
_diffrn_orient_matrix_UB_23 -0.580907E-1
_diffrn_orient_matrix_UB_31 -0.5187E-3
_diffrn_orient_matrix_UB_32 -0.749432E-1
_diffrn_orient_matrix_UB_33 -0.12196E-2
_diffrn_radiation_monochromator graphite
_diffrn_radiation_probe x-ray
_diffrn_radiation_type MoK\a
_diffrn_radiation_wavelength 0.71073
_diffrn_reflns_av_R_equivalents 0.0277
_diffrn_reflns_av_unetI/netI 0.0273
_diffrn_reflns_limit_h_max 16
_diffrn_reflns_limit_h_min -16
_diffrn_reflns_limit_k_max 17
_diffrn_reflns_limit_k_min -16
_diffrn_reflns_limit_l_max 23
_diffrn_reflns_limit_l_min -22
_diffrn_reflns_number 50672
_diffrn_reflns_theta_full 25
_diffrn_reflns_theta_max 27.5
_diffrn_reflns_theta_min 3.02
_diffrn_source 'Enraf Nonius FR590'
_exptl_absorpt_coefficient_mu 0.234
_exptl_absorpt_correction_T_max 0.970
_exptl_absorpt_correction_T_min 0.904
_exptl_absorpt_correction_type multi-scan
_exptl_absorpt_process_details
;
  [Sheldrick, G.M. (2002). SADABS Bruker AXS Inc., Madison, Wisconsin, USA]
;
_exptl_crystal_colour yellow
_exptl_crystal_density_diffrn 1.171
_exptl_crystal_density_method 'not measured'
_exptl_crystal_description prism
_exptl_crystal_F_000 1080
_exptl_crystal_size_max 0.39
_exptl_crystal_size_mid 0.35
_exptl_crystal_size_min 0.13
_refine_diff_density_max 0.836
_refine_diff_density_min -0.664
_refine_diff_density_rms 0.051
_refine_ls_extinction_method none
_refine_ls_goodness_of_fit_ref 1.029
_refine_ls_hydrogen_treatment constr
_refine_ls_matrix_type full
_refine_ls_number_parameters 646
_refine_ls_number_reflns 13102
_refine_ls_number_restraints 0
_refine_ls_restrained_S_all 1.029
_refine_ls_R_factor_all 0.0436
_refine_ls_R_factor_gt 0.0321
_refine_ls_shift/su_max 0.028
_refine_ls_shift/su_mean 0
_refine_ls_structure_factor_coef Fsqd
_refine_ls_weighting_details 'calc w=1/[\s^2^(Fo^2^)+(0.0435P)^2^+1.3836P] where P=(Fo^2^+2Fc^2^)/3'
_refine_ls_weighting_scheme calc
_refine_ls_wR_factor_gt 0.0804
_refine_ls_wR_factor_ref 0.086
_reflns_number_gt 11001
_reflns_number_total 13102
_reflns_threshold_expression >2sigma(I)
_cod_data_source_file om300076j_si_001.cif
_cod_data_source_block 2
_cod_database_code 4078076

loop_
_symmetry_equiv_pos_as_xyz
'x, y, z'
'-x, -y, -z'

loop_
_atom_site_label
_atom_site_type_symbol
_atom_site_fract_x
_atom_site_fract_y
_atom_site_fract_z
_atom_site_U_iso_or_equiv
_atom_site_adp_type
_atom_site_occupancy
_atom_site_symmetry_multiplicity
_atom_site_calc_flag
_atom_site_refinement_flags
_atom_site_disorder_assembly
_atom_site_disorder_group
Zr1 Zr 0.371675(11) 0.305807(12) 0.293274(8) 0.01735(5) Uani 1 1 d . . .
C1 C 0.29278(13) 0.44817(14) 0.33703(10) 0.0285(4) Uani 1 1 d . . .
H1A H 0.3063 0.5186 0.3043 0.034 Uiso 1 1 calc R . .
H1B H 0.2161 0.4534 0.3468 0.034 Uiso 1 1 calc R . .
C2 C 0.35928(13) 0.39977(15) 0.40839(10) 0.0290(4) Uani 1 1 d . . .
C3 C 0.33797(16) 0.31032(17) 0.46710(10) 0.0373(4) Uani 1 1 d . . .
H3 H 0.2753 0.2863 0.4635 0.045 Uiso 1 1 calc R . .
C4 C 0.40618(19) 0.25568(19) 0.53056(11) 0.0472(5) Uani 1 1 d . . .
H4 H 0.3891 0.196 0.57 0.057 Uiso 1 1 calc R . .
C5 C 0.49837(18) 0.2879(2) 0.53634(12) 0.0492(5) Uani 1 1 d . . .
H5 H 0.5457 0.2499 0.5791 0.059 Uiso 1 1 calc R . .
C6 C 0.52166(16) 0.37622(19) 0.47938(12) 0.0432(5) Uani 1 1 d . . .
H6 H 0.5849 0.399 0.4835 0.052 Uiso 1 1 calc R . .
C7 C 0.45362(14) 0.43187(16) 0.41624(11) 0.0341(4) Uani 1 1 d . . .
H7 H 0.4708 0.4924 0.3778 0.041 Uiso 1 1 calc R . .
C11 C 0.48230(13) 0.39899(14) 0.20502(9) 0.0266(3) Uani 1 1 d . . .
H11A H 0.5379 0.3448 0.1891 0.032 Uiso 1 1 calc R . .
H11B H 0.4398 0.4445 0.1579 0.032 Uiso 1 1 calc R . .
C12 C 0.53532(13) 0.46997(14) 0.23289(9) 0.0272(4) Uani 1 1 d . . .
C13 C 0.62995(13) 0.42984(16) 0.27658(11) 0.0320(4) Uani 1 1 d . . .
H13 H 0.6629 0.3549 0.2882 0.038 Uiso 1 1 calc R . .
C14 C 0.67677(15) 0.49775(19) 0.30336(12) 0.0406(5) Uani 1 1 d . . .
H14 H 0.7406 0.4684 0.3333 0.049 Uiso 1 1 calc R . .
C15 C 0.63133(17) 0.60688(19) 0.28677(13) 0.0467(5) Uani 1 1 d . . .
H15 H 0.6628 0.6527 0.3057 0.056 Uiso 1 1 calc R . .
C16 C 0.53930(17) 0.64912(17) 0.24225(13) 0.0433(5) Uani 1 1 d . . .
H16 H 0.5082 0.7246 0.2294 0.052 Uiso 1 1 calc R . .
C17 C 0.49218(15) 0.58137(15) 0.21622(11) 0.0341(4) Uani 1 1 d . . .
H17 H 0.4286 0.6118 0.1861 0.041 Uiso 1 1 calc R . .
C21 C 0.51497(12) 0.18447(13) 0.35821(9) 0.0248(3) Uani 1 1 d . . .
H21A H 0.5692 0.224 0.3634 0.03 Uiso 1 1 calc R . .
H21B H 0.4937 0.1475 0.4113 0.03 Uiso 1 1 calc R . .
C22 C 0.56239(12) 0.10139(13) 0.31847(9) 0.0243(3) Uani 1 1 d . . .
C23 C 0.66268(13) 0.09750(15) 0.28406(10) 0.0307(4) Uani 1 1 d . . .
H23 H 0.7001 0.1515 0.2839 0.037 Uiso 1 1 calc R . .
C25 C 0.70830(16) 0.01645(16) 0.25032(11) 0.0398(4) Uani 1 1 d . . .
H25 H 0.7771 0.0145 0.2288 0.048 Uiso 1 1 calc R . .
C26 C 0.65414(18) -0.06160(16) 0.24790(11) 0.0425(5) Uani 1 1 d . . .
H26 H 0.6854 -0.1173 0.225 0.051 Uiso 1 1 calc R . .
C27 C 0.55386(17) -0.05724(15) 0.27927(11) 0.0385(4) Uani 1 1 d . . .
H27 H 0.5155 -0.1094 0.2769 0.046 Uiso 1 1 calc R . .
C28 C 0.50885(14) 0.02252(14) 0.31405(10) 0.0296(4) Uani 1 1 d . . .
H28 H 0.44 0.0238 0.3354 0.035 Uiso 1 1 calc R . .
N31 N 0.31061(9) 0.28162(10) 0.18070(7) 0.0158(2) Uani 1 1 d . . .
C32 C 0.32953(11) 0.35378(11) 0.10499(8) 0.0161(3) Uani 1 1 d . . .
C33 C 0.41604(11) 0.31619(12) 0.06145(9) 0.0193(3) Uani 1 1 d . . .
C34 C 0.49435(11) 0.20802(13) 0.09458(9) 0.0213(3) Uani 1 1 d . . .
H34 H 0.4959 0.1928 0.1524 0.026 Uiso 1 1 calc R . .
C35 C 0.46123(13) 0.11308(14) 0.07788(11) 0.0307(4) Uani 1 1 d . . .
H35A H 0.3934 0.1042 0.1029 0.046 Uiso 1 1 calc R . .
H35B H 0.5154 0.0463 0.0986 0.046 Uiso 1 1 calc R . .
H35C H 0.4537 0.1279 0.0215 0.046 Uiso 1 1 calc R . .
C36 C 0.60764(13) 0.21204(15) 0.06556(11) 0.0315(4) Uani 1 1 d . . .
H36A H 0.6113 0.2161 0.0102 0.047 Uiso 1 1 calc R . .
H36B H 0.6572 0.1464 0.0955 0.047 Uiso 1 1 calc R . .
H36C H 0.6267 0.2762 0.0725 0.047 Uiso 1 1 calc R . .
C37 C 0.42906(13) 0.38305(14) -0.01307(9) 0.0270(3) Uani 1 1 d . . .
H37 H 0.4859 0.3591 -0.0439 0.032 Uiso 1 1 calc R . .
C38 C 0.36160(14) 0.48338(14) -0.04347(10) 0.0292(4) Uani 1 1 d . . .
H38 H 0.3713 0.5266 -0.0949 0.035 Uiso 1 1 calc R . .
C39 C 0.28021(13) 0.52057(13) 0.00110(9) 0.0243(3) Uani 1 1 d . . .
H39 H 0.2358 0.5907 -0.0194 0.029 Uiso 1 1 calc R . .
C40 C 0.26194(11) 0.45685(12) 0.07601(8) 0.0185(3) Uani 1 1 d . . .
C41 C 0.17078(12) 0.50152(12) 0.12240(9) 0.0217(3) Uani 1 1 d . . .
H41 H 0.1662 0.4441 0.1726 0.026 Uiso 1 1 calc R . .
C42 C 0.19030(15) 0.60110(14) 0.14120(11) 0.0325(4) Uani 1 1 d . . .
H42A H 0.2568 0.581 0.1708 0.049 Uiso 1 1 calc R . .
H42B H 0.1316 0.6277 0.1722 0.049 Uiso 1 1 calc R . .
H42C H 0.195 0.6584 0.0926 0.049 Uiso 1 1 calc R . .
C43 C 0.06488(13) 0.53155(14) 0.07827(11) 0.0301(4) Uani 1 1 d . . .
H43A H 0.0662 0.5913 0.0305 0.045 Uiso 1 1 calc R . .
H43B H 0.007 0.5542 0.1113 0.045 Uiso 1 1 calc R . .
H43C H 0.0539 0.4683 0.0648 0.045 Uiso 1 1 calc R . .
C44 C 0.23814(11) 0.22544(11) 0.17840(8) 0.0161(3) Uani 1 1 d . A .
N45 N 0.17908(9) 0.25180(10) 0.11257(7) 0.0165(2) Uani 1 1 d . . .
H45 H 0.1992 0.3011 0.0733 0.02 Uiso 1 1 calc R . .
C46 C 0.08975(11) 0.21495(11) 0.09429(9) 0.0182(3) Uani 1 1 d . . .
C47 C 0.10005(12) 0.17643(12) 0.02871(9) 0.0219(3) Uani 1 1 d . . .
C48 C 0.23224(18) 0.06821(18) -0.04401(14) 0.0491(5) Uani 1 1 d . . .
H48A H 0.2314 0.0041 0.0006 0.074 Uiso 1 1 calc R . .
H48B H 0.3035 0.0626 -0.0661 0.074 Uiso 1 1 calc R . .
H48C H 0.1813 0.0725 -0.0837 0.074 Uiso 1 1 calc R . .
C49 C 0.20216(12) 0.16976(14) -0.01751(10) 0.0264(3) Uani 1 1 d . . .
H49 H 0.2601 0.1659 0.0183 0.032 Uiso 1 1 calc R . .
C50 C 0.19831(17) 0.27192(18) -0.08583(13) 0.0489(5) Uani 1 1 d . . .
H50A H 0.2672 0.2677 -0.1116 0.073 Uiso 1 1 calc R . .
H50B H 0.182 0.3358 -0.0668 0.073 Uiso 1 1 calc R . .
H50C H 0.1433 0.278 -0.1231 0.073 Uiso 1 1 calc R . .
C51 C 0.01339(13) 0.14597(13) 0.00610(10) 0.0279(3) Uani 1 1 d . . .
H51 H 0.0186 0.12 -0.0381 0.033 Uiso 1 1 calc R . .
C52 C -0.08001(13) 0.15309(14) 0.04732(11) 0.0300(4) Uani 1 1 d . . .
H52 H -0.1381 0.1311 0.0317 0.036 Uiso 1 1 calc R . .
C53 C -0.08912(12) 0.19208(13) 0.11117(10) 0.0267(3) Uani 1 1 d . . .
H53 H -0.1537 0.1963 0.139 0.032 Uiso 1 1 calc R . .
C54 C -0.00535(11) 0.22552(12) 0.13588(9) 0.0207(3) Uani 1 1 d . . .
C55 C -0.02474(12) 0.27476(14) 0.20317(9) 0.0252(3) Uani 1 1 d . . .
H55 H 0.0401 0.2994 0.211 0.03 Uiso 1 1 calc R . .
C56 C -0.11843(13) 0.37399(15) 0.18367(11) 0.0332(4) Uani 1 1 d . . .
H56A H -0.1075 0.4236 0.1327 0.05 Uiso 1 1 calc R . .
H56B H -0.1233 0.4116 0.2235 0.05 Uiso 1 1 calc R . .
H56C H -0.1843 0.35 0.1824 0.05 Uiso 1 1 calc R . .
C57 C -0.04673(14) 0.19212(17) 0.27929(10) 0.0358(4) Uani 1 1 d . . .
H57A H -0.1112 0.1684 0.273 0.054 Uiso 1 1 calc R . .
H57B H -0.0563 0.2259 0.3215 0.054 Uiso 1 1 calc R . .
H57C H 0.0133 0.1292 0.292 0.054 Uiso 1 1 calc R . .
O61 O 0.26614(8) 0.21034(9) 0.33543(6) 0.0218(2) Uani 1 1 d . . .
C62 C 0.23375(11) 0.12849(13) 0.32128(9) 0.0219(3) Uani 1 1 d . A .
C63 C 0.21081(13) 0.03914(14) 0.38185(10) 0.0292(4) Uani 1 1 d . . .
C64 C 0.21077(15) 0.03591(17) 0.46819(10) 0.0387(5) Uani 1 1 d . . .
C65 C 0.1781(2) -0.0663(2) 0.52241(13) 0.0621(7) Uani 1 1 d . . .
H65A H 0.1776 -0.0642 0.5764 0.093 Uiso 1 1 calc R . .
H65B H 0.2288 -0.1314 0.5177 0.093 Uiso 1 1 calc R . .
H65C H 0.1071 -0.0681 0.5075 0.093 Uiso 1 1 calc R . .
C66 C 0.13126(16) 0.1353(2) 0.47949(11) 0.0463(5) Uani 1 1 d . . .
H66A H 0.1345 0.1356 0.5337 0.069 Uiso 1 1 calc R . .
H66B H 0.0596 0.1321 0.4672 0.069 Uiso 1 1 calc R . .
H66C H 0.1489 0.2017 0.4448 0.069 Uiso 1 1 calc R . .
C67 C 0.32297(15) 0.03283(18) 0.49348(11) 0.0414(5) Uani 1 1 d . . .
H67A H 0.3463 0.0972 0.4608 0.062 Uiso 1 1 calc R . .
H67B H 0.3717 -0.0327 0.4876 0.062 Uiso 1 1 calc R . .
H67C H 0.3225 0.0321 0.5481 0.062 Uiso 1 1 calc R . .
C68 C 0.18840(13) -0.04602(14) 0.36022(11) 0.0335(4) Uani 1 1 d . A .
H68 H 0.1736 -0.1062 0.4004 0.04 Uiso 1 1 calc R . .
C69 C 0.18621(13) -0.04915(13) 0.28362(11) 0.0308(4) Uani 1 1 d . . .
C70A C 0.16325(17) -0.14598(15) 0.26246(14) 0.0445(5) Uani 0.299(3) 1 d P A 1
C71A C 0.1839(8) -0.1394(6) 0.1736(6) 0.0662(7) Uani 0.299(3) 1 d P A 1
H71A H 0.258 -0.1363 0.1614 0.099 Uiso 0.299(3) 1 calc PR A 1
H71B H 0.1373 -0.0739 0.1407 0.099 Uiso 0.299(3) 1 calc PR A 1
H71C H 0.1693 -0.2037 0.1638 0.099 Uiso 0.299(3) 1 calc PR A 1
C72A C 0.2122(9) -0.2526(7) 0.3101(7) 0.0662(7) Uani 0.299(3) 1 d P A 1
H72A H 0.2021 -0.2563 0.3651 0.099 Uiso 0.299(3) 1 calc PR A 1
H72B H 0.2881 -0.268 0.2991 0.099 Uiso 0.299(3) 1 calc PR A 1
H72C H 0.1797 -0.3063 0.2985 0.099 Uiso 0.299(3) 1 calc PR A 1
C73A C 0.0318(8) -0.1271(6) 0.2691(7) 0.0662(7) Uani 0.299(3) 1 d P A 1
H73A H 0.0087 -0.1844 0.2549 0.099 Uiso 0.299(3) 1 calc PR A 1
H73B H -0.0013 -0.0562 0.2337 0.099 Uiso 0.299(3) 1 calc PR A 1
H73C H 0.0108 -0.1296 0.3227 0.099 Uiso 0.299(3) 1 calc PR A 1
C70B C 0.16325(17) -0.14598(15) 0.26246(14) 0.0445(5) Uani 0.701(3) 1 d P A 2
C71B C 0.2620(3) -0.1895(3) 0.2193(3) 0.0662(7) Uani 0.701(3) 1 d P A 2
H71D H 0.2547 -0.2565 0.2096 0.099 Uiso 0.701(3) 1 calc PR A 2
H71E H 0.3255 -0.2044 0.2514 0.099 Uiso 0.701(3) 1 calc PR A 2
H71F H 0.2685 -0.135 0.1696 0.099 Uiso 0.701(3) 1 calc PR A 2
C72B C 0.1530(4) -0.2410(3) 0.3358(3) 0.0662(7) Uani 0.701(3) 1 d P A 2
H72D H 0.0919 -0.2176 0.3661 0.099 Uiso 0.701(3) 1 calc PR A 2
H72E H 0.2175 -0.2628 0.3679 0.099 Uiso 0.701(3) 1 calc PR A 2
H72F H 0.1431 -0.3028 0.3199 0.099 Uiso 0.701(3) 1 calc PR A 2
C73B C 0.0668(3) -0.1135(3) 0.2134(3) 0.0662(7) Uani 0.701(3) 1 d P A 2
H73D H 0.0064 -0.0824 0.2409 0.099 Uiso 0.701(3) 1 calc PR A 2
H73E H 0.053 -0.1773 0.2022 0.099 Uiso 0.701(3) 1 calc PR A 2
H73F H 0.0769 -0.0592 0.1644 0.099 Uiso 0.701(3) 1 calc PR A 2
C74 C 0.20305(12) 0.04169(12) 0.22527(10) 0.0237(3) Uani 1 1 d . A .
H74 H 0.2006 0.0431 0.1723 0.028 Uiso 1 1 calc R . .
C75 C 0.22358(11) 0.13087(12) 0.24327(9) 0.0189(3) Uani 1 1 d . . .
C101 C 0.9400(2) 0.4148(3) 0.43778(17) 0.0735(8) Uani 1 1 d . . .
H101 H 0.9486 0.3456 0.4756 0.088 Uiso 1 1 calc R . .
C102 C 0.8760(2) 0.5063(4) 0.45286(18) 0.0837(10) Uani 1 1 d . . .
H102 H 0.8402 0.4994 0.5011 0.1 Uiso 1 1 calc R . .
C103 C 0.8643(2) 0.6063(3) 0.3986(2) 0.0730(8) Uani 1 1 d . . .
H103 H 0.8213 0.6685 0.4095 0.088 Uiso 1 1 calc R . .
C104 C 0.9145(2) 0.6164(3) 0.32914(19) 0.0707(8) Uani 1 1 d . . .
H104 H 0.9061 0.6854 0.2912 0.085 Uiso 1 1 calc R . .
C105 C 0.97766(19) 0.5256(3) 0.31411(17) 0.0676(8) Uani 1 1 d . . .
H105 H 1.0128 0.5329 0.2656 0.081 Uiso 1 1 calc R . .
C106 C 0.99047(18) 0.4259(3) 0.36763(16) 0.0626(7) Uani 1 1 d . . .
H106 H 1.0342 0.3642 0.3564 0.075 Uiso 1 1 calc R . .

loop_
_atom_site_aniso_label
_atom_site_aniso_U_11
_atom_site_aniso_U_22
_atom_site_aniso_U_33
_atom_site_aniso_U_23
_atom_site_aniso_U_13
_atom_site_aniso_U_12
Zr1 0.01496(7) 0.02198(8) 0.01555(8) -0.00548(5) 0.00033(5) -0.00505(5)
C1 0.0245(8) 0.0339(9) 0.0287(9) -0.0145(7) 0.0021(6) -0.0029(7)
C2 0.0295(8) 0.0379(10) 0.0242(8) -0.0205(7) 0.0058(7) -0.0029(7)
C3 0.0391(10) 0.0515(12) 0.0261(9) -0.0175(8) 0.0039(7) -0.0122(9)
C4 0.0629(14) 0.0548(13) 0.0235(9) -0.0113(9) 0.0000(9) -0.0125(11)
C5 0.0538(13) 0.0641(14) 0.0301(10) -0.0220(10) -0.0107(9) -0.0008(11)
C6 0.0392(11) 0.0619(13) 0.0373(11) -0.0284(10) -0.0032(8) -0.0095(10)
C7 0.0343(9) 0.0461(11) 0.0292(9) -0.0223(8) 0.0047(7) -0.0098(8)
C11 0.0289(8) 0.0367(9) 0.0217(8) -0.0120(7) 0.0041(6) -0.0188(7)
C12 0.0277(8) 0.0399(10) 0.0237(8) -0.0163(7) 0.0091(6) -0.0198(7)
C13 0.0234(8) 0.0466(11) 0.0347(9) -0.0217(8) 0.0076(7) -0.0138(8)
C14 0.0255(9) 0.0685(14) 0.0439(11) -0.0340(10) 0.0053(8) -0.0201(9)
C15 0.0436(11) 0.0604(14) 0.0589(13) -0.0398(11) 0.0080(10) -0.0286(10)
C16 0.0477(12) 0.0415(11) 0.0532(13) -0.0248(10) 0.0043(9) -0.0212(9)
C17 0.0371(10) 0.0400(10) 0.0320(9) -0.0135(8) 0.0016(7) -0.0184(8)
C21 0.0188(7) 0.0316(9) 0.0225(8) -0.0067(7) -0.0016(6) -0.0040(6)
C22 0.0218(7) 0.0262(8) 0.0190(7) -0.0008(6) -0.0048(6) -0.0004(6)
C23 0.0239(8) 0.0334(9) 0.0301(9) -0.0048(7) 0.0008(7) -0.0034(7)
C25 0.0359(10) 0.0401(11) 0.0328(10) -0.0062(8) 0.0085(8) 0.0041(8)
C26 0.0579(13) 0.0314(10) 0.0315(10) -0.0103(8) 0.0042(9) 0.0036(9)
C27 0.0519(12) 0.0282(9) 0.0342(10) -0.0067(8) -0.0043(8) -0.0089(8)
C28 0.0283(8) 0.0290(9) 0.0272(9) -0.0031(7) -0.0026(7) -0.0040(7)
N31 0.0140(5) 0.0169(6) 0.0158(6) -0.0040(5) 0.0010(4) -0.0036(5)
C32 0.0162(7) 0.0190(7) 0.0154(7) -0.0055(5) -0.0002(5) -0.0078(5)
C33 0.0179(7) 0.0232(7) 0.0193(7) -0.0077(6) 0.0008(5) -0.0081(6)
C34 0.0178(7) 0.0251(8) 0.0213(7) -0.0084(6) 0.0025(6) -0.0039(6)
C35 0.0240(8) 0.0271(9) 0.0424(10) -0.0142(8) -0.0024(7) -0.0025(7)
C36 0.0192(8) 0.0358(10) 0.0382(10) -0.0107(8) 0.0056(7) -0.0049(7)
C37 0.0249(8) 0.0346(9) 0.0215(8) -0.0077(7) 0.0064(6) -0.0091(7)
C38 0.0315(9) 0.0334(9) 0.0187(8) 0.0017(7) 0.0036(6) -0.0126(7)
C39 0.0260(8) 0.0214(8) 0.0224(8) -0.0002(6) -0.0032(6) -0.0067(6)
C40 0.0197(7) 0.0194(7) 0.0180(7) -0.0053(6) -0.0026(5) -0.0074(6)
C41 0.0220(7) 0.0191(7) 0.0221(8) -0.0054(6) -0.0010(6) -0.0012(6)
C42 0.0382(10) 0.0273(9) 0.0340(9) -0.0142(7) -0.0054(7) -0.0028(7)
C43 0.0233(8) 0.0311(9) 0.0337(9) -0.0100(7) -0.0033(7) -0.0003(7)
C44 0.0131(6) 0.0172(7) 0.0180(7) -0.0073(6) 0.0016(5) -0.0012(5)
N45 0.0154(6) 0.0180(6) 0.0165(6) -0.0038(5) 0.0001(4) -0.0065(5)
C46 0.0160(7) 0.0167(7) 0.0211(7) -0.0028(6) -0.0043(5) -0.0045(5)
C47 0.0197(7) 0.0184(7) 0.0279(8) -0.0081(6) -0.0041(6) -0.0023(6)
C48 0.0481(12) 0.0474(12) 0.0631(14) -0.0379(11) 0.0122(10) -0.0070(10)
C49 0.0211(8) 0.0321(9) 0.0301(9) -0.0179(7) -0.0008(6) -0.0024(7)
C50 0.0362(11) 0.0493(13) 0.0510(13) -0.0069(10) 0.0159(9) -0.0036(9)
C51 0.0286(8) 0.0254(8) 0.0332(9) -0.0118(7) -0.0076(7) -0.0069(7)
C52 0.0235(8) 0.0280(9) 0.0400(10) -0.0067(7) -0.0102(7) -0.0108(7)
C53 0.0175(7) 0.0274(8) 0.0322(9) -0.0014(7) -0.0012(6) -0.0085(6)
C54 0.0170(7) 0.0205(7) 0.0214(7) -0.0011(6) -0.0023(6) -0.0039(6)
C55 0.0166(7) 0.0340(9) 0.0234(8) -0.0064(7) 0.0019(6) -0.0056(6)
C56 0.0234(8) 0.0408(10) 0.0331(9) -0.0136(8) 0.0020(7) 0.0009(7)
C57 0.0231(8) 0.0532(12) 0.0254(9) -0.0018(8) 0.0029(7) -0.0109(8)
O61 0.0198(5) 0.0288(6) 0.0167(5) -0.0036(4) 0.0002(4) -0.0093(4)
C62 0.0137(7) 0.0255(8) 0.0231(8) -0.0009(6) -0.0012(6) -0.0057(6)
C63 0.0204(8) 0.0347(9) 0.0254(8) 0.0056(7) -0.0035(6) -0.0108(7)
C64 0.0340(10) 0.0535(12) 0.0217(9) 0.0095(8) -0.0015(7) -0.0233(9)
C65 0.0683(15) 0.0819(18) 0.0297(11) 0.0193(11) -0.0046(10) -0.0508(14)
C66 0.0332(10) 0.0787(16) 0.0263(10) -0.0084(10) 0.0078(8) -0.0223(10)
C67 0.0369(10) 0.0549(12) 0.0243(9) 0.0089(8) -0.0088(7) -0.0198(9)
C68 0.0251(8) 0.0268(9) 0.0386(10) 0.0108(7) -0.0061(7) -0.0118(7)
C69 0.0220(8) 0.0191(8) 0.0465(11) 0.0003(7) -0.0072(7) -0.0067(6)
C70A 0.0454(11) 0.0219(9) 0.0649(14) -0.0045(9) -0.0062(10) -0.0145(8)
C71A 0.0782(15) 0.0322(9) 0.0931(17) -0.0142(10) -0.0168(12) -0.0235(10)
C72A 0.0782(15) 0.0322(9) 0.0931(17) -0.0142(10) -0.0168(12) -0.0235(10)
C73A 0.0782(15) 0.0322(9) 0.0931(17) -0.0142(10) -0.0168(12) -0.0235(10)
C70B 0.0454(11) 0.0219(9) 0.0649(14) -0.0045(9) -0.0062(10) -0.0145(8)
C71B 0.0782(15) 0.0322(9) 0.0931(17) -0.0142(10) -0.0168(12) -0.0235(10)
C72B 0.0782(15) 0.0322(9) 0.0931(17) -0.0142(10) -0.0168(12) -0.0235(10)
C73B 0.0782(15) 0.0322(9) 0.0931(17) -0.0142(10) -0.0168(12) -0.0235(10)
C74 0.0178(7) 0.0210(8) 0.0303(8) -0.0041(6) -0.0025(6) -0.0046(6)
C75 0.0123(6) 0.0182(7) 0.0230(8) -0.0010(6) -0.0011(5) -0.0033(5)
C101 0.0601(16) 0.106(2) 0.0545(16) -0.0285(16) -0.0105(13) -0.0105(16)
C102 0.0592(17) 0.154(3) 0.0556(17) -0.064(2) 0.0074(13) -0.0169(19)
C103 0.0482(14) 0.105(2) 0.084(2) -0.060(2) -0.0041(14) -0.0098(15)
C104 0.0459(14) 0.095(2) 0.083(2) -0.0377(17) 0.0013(13) -0.0253(14)
C105 0.0365(12) 0.114(2) 0.0660(17) -0.0444(18) 0.0121(11) -0.0221(14)
C106 0.0348(12) 0.101(2) 0.0618(16) -0.0438(16) -0.0028(11) -0.0060(13)

loop_
_atom_type_symbol
_atom_type_description
_atom_type_scat_dispersion_real
_atom_type_scat_dispersion_imag
_atom_type_scat_source
C C 0.0033 0.0016 'International Tables Vol C Tables 4.2.6.8 and 6.1.1.4'
H H 0 0 'International Tables Vol C Tables 4.2.6.8 and 6.1.1.4'
N N 0.0061 0.0033 'International Tables Vol C Tables 4.2.6.8 and 6.1.1.4'
O O 0.0106 0.006 'International Tables Vol C Tables 4.2.6.8 and 6.1.1.4'
Zr Zr -2.9673 0.5597 'International Tables Vol C Tables 4.2.6.8 and 6.1.1.4'

loop_
_exptl_crystal_face_index_h
_exptl_crystal_face_index_k
_exptl_crystal_face_index_l
_exptl_crystal_face_perp_dist
0 -1 -7 0.094
1 0 0 0.155
-5 1 7 0.137
-3 -1 -7 0.162
5 1 7 0.182
12 -2 -13 0.142
0 -6 -5 0.067
-1 11 10 0.063
1 7 4 0.046
-1 -8 8 0.16
12 4 -11 0.085
-4 1 -5 0.17
8 -1 7 0.147

loop_
_geom_angle_atom_site_label_1
_geom_angle_atom_site_label_2
_geom_angle_atom_site_label_3
_geom_angle
O61 Zr1 C1 98.13(5)
O61 Zr1 C21 95.95(5)
C1 Zr1 C21 119.52(6)
O61 Zr1 C11 159.42(5)
C1 Zr1 C11 95.57(6)
C21 Zr1 C11 90.54(6)
O61 Zr1 N31 76.74(4)
C1 Zr1 N31 121.65(5)
C21 Zr1 N31 118.82(5)
C11 Zr1 N31 83.01(5)
O61 Zr1 C2 98.28(5)
C1 Zr1 C2 33.20(6)
C21 Zr1 C2 86.65(6)
C11 Zr1 C2 101.59(5)
N31 Zr1 C2 154.26(5)
C2 C1 Zr1 89.69(10)
C2 C1 H1A 113.7
Zr1 C1 H1A 113.7
C2 C1 H1B 113.7
Zr1 C1 H1B 113.7
H1A C1 H1B 110.9
C3 C2 C7 116.93(17)
C3 C2 C1 120.72(16)
C7 C2 C1 121.88(17)
C3 C2 Zr1 95.20(11)
C7 C2 Zr1 111.83(11)
C1 C2 Zr1 57.11(8)
C4 C3 C2 121.75(19)
C4 C3 H3 119.1
C2 C3 H3 119.1
C5 C4 C3 120.1(2)
C5 C4 H4 119.9
C3 C4 H4 119.9
C4 C5 C6 119.56(19)
C4 C5 H5 120.2
C6 C5 H5 120.2
C5 C6 C7 120.72(19)
C5 C6 H6 119.6
C7 C6 H6 119.6
C6 C7 C2 120.90(19)
C6 C7 H7 119.6
C2 C7 H7 119.6
C12 C11 Zr1 116.68(10)
C12 C11 H11A 108.1
Zr1 C11 H11A 108.1
C12 C11 H11B 108.1
Zr1 C11 H11B 108.1
H11A C11 H11B 107.3
C17 C12 C13 116.48(15)
C17 C12 C11 120.95(16)
C13 C12 C11 122.57(16)
C14 C13 C12 121.39(18)
C14 C13 H13 119.3
C12 C13 H13 119.3
C15 C14 C13 120.59(18)
C15 C14 H14 119.7
C13 C14 H14 119.7
C14 C15 C16 119.25(17)
C14 C15 H15 120.4
C16 C15 H15 120.4
C15 C16 C17 120.2(2)
C15 C16 H16 119.9
C17 C16 H16 119.9
C16 C17 C12 122.12(18)
C16 C17 H17 118.9
C12 C17 H17 118.9
C22 C21 Zr1 112.73(10)
C22 C21 H21A 109
Zr1 C21 H21A 109
C22 C21 H21B 109
Zr1 C21 H21B 109
H21A C21 H21B 107.8
C28 C22 C23 116.81(16)
C28 C22 C21 121.23(15)
C23 C22 C21 121.96(15)
C25 C23 C22 121.43(17)
C25 C23 H23 119.3
C22 C23 H23 119.3
C26 C25 C23 120.45(18)
C26 C25 H25 119.8
C23 C25 H25 119.8
C27 C26 C25 119.05(18)
C27 C26 H26 120.5
C25 C26 H26 120.5
C26 C27 C28 120.60(18)
C26 C27 H27 119.7
C28 C27 H27 119.7
C27 C28 C22 121.61(17)
C27 C28 H28 119.2
C22 C28 H28 119.2
C44 N31 C32 113.29(11)
C44 N31 Zr1 125.82(9)
C32 N31 Zr1 118.91(8)
C40 C32 C33 121.54(13)
C40 C32 N31 120.44(12)
C33 C32 N31 118.01(12)
C37 C33 C32 117.43(14)
C37 C33 C34 120.60(14)
C32 C33 C34 121.95(13)
C33 C34 C35 112.83(12)
C33 C34 C36 112.24(13)
C35 C34 C36 109.58(13)
C33 C34 H34 107.3
C35 C34 H34 107.3
C36 C34 H34 107.3
C34 C35 H35A 109.5
C34 C35 H35B 109.5
H35A C35 H35B 109.5
C34 C35 H35C 109.5
H35A C35 H35C 109.5
H35B C35 H35C 109.5
C34 C36 H36A 109.5
C34 C36 H36B 109.5
H36A C36 H36B 109.5
C34 C36 H36C 109.5
H36A C36 H36C 109.5
H36B C36 H36C 109.5
C38 C37 C33 121.85(15)
C38 C37 H37 119.1
C33 C37 H37 119.1
C39 C38 C37 119.87(15)
C39 C38 H38 120.1
C37 C38 H38 120.1
C38 C39 C40 121.13(15)
C38 C39 H39 119.4
C40 C39 H39 119.4
C39 C40 C32 118.10(14)
C39 C40 C41 118.96(13)
C32 C40 C41 122.94(13)
C40 C41 C42 110.63(13)
C40 C41 C43 111.33(13)
C42 C41 C43 109.73(13)
C40 C41 H41 108.4
C42 C41 H41 108.4
C43 C41 H41 108.4
C41 C42 H42A 109.5
C41 C42 H42B 109.5
H42A C42 H42B 109.5
C41 C42 H42C 109.5
H42A C42 H42C 109.5
H42B C42 H42C 109.5
C41 C43 H43A 109.5
C41 C43 H43B 109.5
H43A C43 H43B 109.5
C41 C43 H43C 109.5
H43A C43 H43C 109.5
H43B C43 H43C 109.5
N31 C44 N45 119.38(13)
N31 C44 C75 122.44(12)
N45 C44 C75 118.08(12)
C44 N45 C46 132.70(12)
C44 N45 H45 113.6
C46 N45 H45 113.6
C54 C46 C47 121.92(13)
C54 C46 N45 121.61(13)
C47 C46 N45 116.27(13)
C51 C47 C46 118.28(15)
C51 C47 C49 120.52(14)
C46 C47 C49 121.19(13)
C49 C48 H48A 109.5
C49 C48 H48B 109.5
H48A C48 H48B 109.5
C49 C48 H48C 109.5
H48A C48 H48C 109.5
H48B C48 H48C 109.5
C48 C49 C47 113.17(15)
C48 C49 C50 111.23(17)
C47 C49 C50 111.59(14)
C48 C49 H49 106.8
C47 C49 H49 106.8
C50 C49 H49 106.8
C49 C50 H50A 109.5
C49 C50 H50B 109.5
H50A C50 H50B 109.5
C49 C50 H50C 109.5
H50A C50 H50C 109.5
H50B C50 H50C 109.5
C52 C51 C47 120.78(15)
C52 C51 H51 119.6
C47 C51 H51 119.6
C51 C52 C53 120.19(14)
C51 C52 H52 119.9
C53 C52 H52 119.9
C52 C53 C54 121.60(15)
C52 C53 H53 119.2
C54 C53 H53 119.2
C53 C54 C46 117.19(14)
C53 C54 C55 118.11(14)
C46 C54 C55 124.65(13)
C54 C55 C57 111.85(14)
C54 C55 C56 110.23(13)
C57 C55 C56 109.47(14)
C54 C55 H55 108.4
C57 C55 H55 108.4
C56 C55 H55 108.4
C55 C56 H56A 109.5
C55 C56 H56B 109.5
H56A C56 H56B 109.5
C55 C56 H56C 109.5
H56A C56 H56C 109.5
H56B C56 H56C 109.5
C55 C57 H57A 109.5
C55 C57 H57B 109.5
H57A C57 H57B 109.5
C55 C57 H57C 109.5
H57A C57 H57C 109.5
H57B C57 H57C 109.5
C62 O61 Zr1 139.04(10)
O61 C62 C75 118.35(13)
O61 C62 C63 122.65(14)
C75 C62 C63 118.99(14)
C68 C63 C62 117.34(16)
C68 C63 C64 120.86(15)
C62 C63 C64 121.80(16)
C66 C64 C67 111.05(18)
C66 C64 C63 109.53(15)
C67 C64 C63 109.64(15)
C66 C64 C65 107.50(18)
C67 C64 C65 106.92(16)
C63 C64 C65 112.18(18)
C64 C65 H65A 109.5
C64 C65 H65B 109.5
H65A C65 H65B 109.5
C64 C65 H65C 109.5
H65A C65 H65C 109.5
H65B C65 H65C 109.5
C64 C66 H66A 109.5
C64 C66 H66B 109.5
H66A C66 H66B 109.5
C64 C66 H66C 109.5
H66A C66 H66C 109.5
H66B C66 H66C 109.5
C64 C67 H67A 109.5
C64 C67 H67B 109.5
H67A C67 H67B 109.5
C64 C67 H67C 109.5
H67A C67 H67C 109.5
H67B C67 H67C 109.5
C63 C68 C69 124.44(15)
C63 C68 H68 117.8
C69 C68 H68 117.8
C74 C69 C68 117.09(16)
C74 C69 C70A 120.19(17)
C68 C69 C70A 122.69(16)
C72A C70A C69 117.3(4)
C72A C70A C71A 109.1(6)
C69 C70A C71A 113.2(3)
C72A C70A C73A 109.8(5)
C69 C70A C73A 103.2(3)
C71A C70A C73A 103.3(5)
H71D C71B H71E 109.5
H71D C71B H71F 109.5
H71E C71B H71F 109.5
H72D C72B H72E 109.5
H72D C72B H72F 109.5
H72E C72B H72F 109.5
H73D C73B H73E 109.5
H73D C73B H73F 109.5
H73E C73B H73F 109.5
C69 C74 C75 121.09(16)
C69 C74 H74 119.5
C75 C74 H74 119.5
C74 C75 C62 120.67(14)
C74 C75 C44 118.15(13)
C62 C75 C44 121.14(13)
C106 C101 C102 119.2(3)
C106 C101 H101 120.4
C102 C101 H101 120.4
C103 C102 C101 120.5(3)
C103 C102 H102 119.8
C101 C102 H102 119.8
C104 C103 C102 119.9(3)
C104 C103 H103 120
C102 C103 H103 120
C103 C104 C105 119.6(3)
C103 C104 H104 120.2
C105 C104 H104 120.2
C106 C105 C104 121.1(3)
C106 C105 H105 119.5
C104 C105 H105 119.5
C105 C106 C101 119.7(3)
C105 C106 H106 120.1
C101 C106 H106 120.1

loop_
_geom_bond_atom_site_label_1
_geom_bond_atom_site_label_2
_geom_bond_distance
Zr1 O61 2.0353(10)
Zr1 C1 2.2654(16)
Zr1 C21 2.2693(15)
Zr1 C11 2.3404(16)
Zr1 N31 2.3490(12)
Zr1 C2 2.6976(15)
C1 C2 1.477(2)
C1 H1A 0.99
C1 H1B 0.99
C2 C3 1.400(3)
C2 C7 1.410(2)
C3 C4 1.391(3)
C3 H3 0.95
C4 C5 1.377(3)
C4 H4 0.95
C5 C6 1.384(3)
C5 H5 0.95
C6 C7 1.388(3)
C6 H6 0.95
C7 H7 0.95
C11 C12 1.491(2)
C11 H11A 0.99
C11 H11B 0.99
C12 C17 1.397(3)
C12 C13 1.402(2)
C13 C14 1.397(2)
C13 H13 0.95
C14 C15 1.376(3)
C14 H14 0.95
C15 C16 1.383(3)
C15 H15 0.95
C16 C17 1.390(2)
C16 H16 0.95
C17 H17 0.95
C21 C22 1.487(2)
C21 H21A 0.99
C21 H21B 0.99
C22 C28 1.402(2)
C22 C23 1.405(2)
C23 C25 1.389(3)
C23 H23 0.95
C25 C26 1.387(3)
C25 H25 0.95
C26 C27 1.384(3)
C26 H26 0.95
C27 C28 1.386(3)
C27 H27 0.95
C28 H28 0.95
N31 C44 1.3339(18)
N31 C32 1.4553(18)
C32 C40 1.407(2)
C32 C33 1.413(2)
C33 C37 1.393(2)
C33 C34 1.525(2)
C34 C35 1.530(2)
C34 C36 1.538(2)
C34 H34 1
C35 H35A 0.98
C35 H35B 0.98
C35 H35C 0.98
C36 H36A 0.98
C36 H36B 0.98
C36 H36C 0.98
C37 C38 1.384(2)
C37 H37 0.95
C38 C39 1.379(2)
C38 H38 0.95
C39 C40 1.399(2)
C39 H39 0.95
C40 C41 1.519(2)
C41 C42 1.531(2)
C41 C43 1.535(2)
C41 H41 1
C42 H42A 0.98
C42 H42B 0.98
C42 H42C 0.98
C43 H43A 0.98
C43 H43B 0.98
C43 H43C 0.98
C44 N45 1.3577(18)
C44 C75 1.474(2)
N45 C46 1.4436(17)
N45 H45 0.88
C46 C54 1.407(2)
C46 C47 1.408(2)
C47 C51 1.395(2)
C47 C49 1.522(2)
C48 C49 1.520(2)
C48 H48A 0.98
C48 H48B 0.98
C48 H48C 0.98
C49 C50 1.524(3)
C49 H49 1
C50 H50A 0.98
C50 H50B 0.98
C50 H50C 0.98
C51 C52 1.383(3)
C51 H51 0.95
C52 C53 1.383(3)
C52 H52 0.95
C53 C54 1.402(2)
C53 H53 0.95
C54 C55 1.522(2)
C55 C57 1.534(2)
C55 C56 1.538(2)
C55 H55 1
C56 H56A 0.98
C56 H56B 0.98
C56 H56C 0.98
C57 H57A 0.98
C57 H57B 0.98
C57 H57C 0.98
O61 C62 1.3416(19)
C62 C75 1.408(2)
C62 C63 1.423(2)
C63 C68 1.390(3)
C63 C64 1.541(3)
C64 C66 1.533(3)
C64 C67 1.536(2)
C64 C65 1.544(3)
C65 H65A 0.98
C65 H65B 0.98
C65 H65C 0.98
C66 H66A 0.98
C66 H66B 0.98
C66 H66C 0.98
C67 H67A 0.98
C67 H67B 0.98
C67 H67C 0.98
C68 C69 1.393(3)
C68 H68 0.95
C69 C74 1.390(2)
C69 C70A 1.535(2)
C70A C72A 1.433(9)
C70A C71A 1.586(10)
C70A C73A 1.667(10)
C71A H71A 0.98
C71A H71B 0.98
C71A H71C 0.98
C72A H72A 0.98
C72A H72B 0.98
C72A H72C 0.98
C73A H73A 0.98
C73A H73B 0.98
C73A H73C 0.98
C71B H71D 0.98
C71B H71E 0.98
C71B H71F 0.98
C72B H72D 0.98
C72B H72E 0.98
C72B H72F 0.98
C73B H73D 0.98
C73B H73E 0.98
C73B H73F 0.98
C74 C75 1.397(2)
C74 H74 0.95
C101 C106 1.372(4)
C101 C102 1.393(5)
C101 H101 0.95
C102 C103 1.370(5)
C102 H102 0.95
C103 C104 1.361(4)
C103 H103 0.95
C104 C105 1.381(4)
C104 H104 0.95
C105 C106 1.361(4)
C105 H105 0.95
C106 H106 0.95

loop_
_geom_torsion_atom_site_label_1
_geom_torsion_atom_site_label_2
_geom_torsion_atom_site_label_3
_geom_torsion_atom_site_label_4
_geom_torsion
O61 Zr1 C1 C2 92.72(10)
C21 Zr1 C1 C2 -8.89(13)
C11 Zr1 C1 C2 -102.68(11)
N31 Zr1 C1 C2 172.11(9)
Zr1 C1 C2 C3 -75.01(16)
Zr1 C1 C2 C7 96.86(15)
O61 Zr1 C2 C3 31.29(12)
C1 Zr1 C2 C3 123.50(16)
C21 Zr1 C2 C3 -64.24(12)
C11 Zr1 C2 C3 -154.11(12)
N31 Zr1 C2 C3 107.90(14)
O61 Zr1 C2 C7 153.06(13)
C1 Zr1 C2 C7 -114.73(18)
C21 Zr1 C2 C7 57.53(14)
C11 Zr1 C2 C7 -32.34(14)
N31 Zr1 C2 C7 -130.34(13)
O61 Zr1 C2 C1 -92.21(11)
C21 Zr1 C2 C1 172.26(11)
C11 Zr1 C2 C1 82.39(11)
N31 Zr1 C2 C1 -15.60(17)
C7 C2 C3 C4 0.3(3)
C1 C2 C3 C4 172.56(17)
Zr1 C2 C3 C4 118.02(18)
C2 C3 C4 C5 -1.1(3)
C3 C4 C5 C6 1.2(3)
C4 C5 C6 C7 -0.6(3)
C5 C6 C7 C2 -0.2(3)
C3 C2 C7 C6 0.3(2)
C1 C2 C7 C6 -171.84(17)
Zr1 C2 C7 C6 -107.92(17)
O61 Zr1 C11 C12 174.74(12)
C1 Zr1 C11 C12 43.14(14)
C21 Zr1 C11 C12 -76.60(14)
N31 Zr1 C11 C12 164.41(14)
C2 Zr1 C11 C12 10.09(14)
Zr1 C11 C12 C17 -96.33(17)
Zr1 C11 C12 C13 83.76(18)
C17 C12 C13 C14 1.4(2)
C11 C12 C13 C14 -178.64(16)
C12 C13 C14 C15 -0.6(3)
C13 C14 C15 C16 -0.9(3)
C14 C15 C16 C17 1.5(3)
C15 C16 C17 C12 -0.6(3)
C13 C12 C17 C16 -0.8(3)
C11 C12 C17 C16 179.23(17)
O61 Zr1 C21 C22 81.81(11)
C1 Zr1 C21 C22 -175.34(11)
C11 Zr1 C21 C22 -78.62(12)
N31 Zr1 C21 C22 3.69(13)
C2 Zr1 C21 C22 179.80(12)
Zr1 C21 C22 C28 -68.66(17)
Zr1 C21 C22 C23 111.72(14)
C28 C22 C23 C25 -2.7(2)
C21 C22 C23 C25 176.93(16)
C22 C23 C25 C26 1.8(3)
C23 C25 C26 C27 0.3(3)
C25 C26 C27 C28 -1.3(3)
C26 C27 C28 C22 0.3(3)
C23 C22 C28 C27 1.7(2)
C21 C22 C28 C27 -177.96(16)
O61 Zr1 N31 C44 1.09(11)
C1 Zr1 N31 C44 -90.38(12)
C21 Zr1 N31 C44 90.62(12)
C11 Zr1 N31 C44 177.37(12)
C2 Zr1 N31 C44 -80.42(16)
O61 Zr1 N31 C32 163.93(10)
C1 Zr1 N31 C32 72.47(11)
C21 Zr1 N31 C32 -106.54(10)
C11 Zr1 N31 C32 -19.78(10)
C2 Zr1 N31 C32 82.43(15)
C44 N31 C32 C40 82.61(16)
Zr1 N31 C32 C40 -82.30(14)
C44 N31 C32 C33 -96.21(15)
Zr1 N31 C32 C33 98.89(12)
C40 C32 C33 C37 -3.0(2)
N31 C32 C33 C37 175.81(13)
C40 C32 C33 C34 175.62(13)
N31 C32 C33 C34 -5.58(19)
C37 C33 C34 C35 -91.39(17)
C32 C33 C34 C35 90.04(17)
C37 C33 C34 C36 33.0(2)
C32 C33 C34 C36 -145.56(14)
C32 C33 C37 C38 1.1(2)
C34 C33 C37 C38 -177.53(15)
C33 C37 C38 C39 1.5(3)
C37 C38 C39 C40 -2.3(2)
C38 C39 C40 C32 0.5(2)
C38 C39 C40 C41 -179.64(14)
C33 C32 C40 C39 2.2(2)
N31 C32 C40 C39 -176.53(12)
C33 C32 C40 C41 -177.65(13)
N31 C32 C40 C41 3.6(2)
C39 C40 C41 C42 -65.07(17)
C32 C40 C41 C42 114.82(15)
C39 C40 C41 C43 57.22(18)
C32 C40 C41 C43 -122.88(15)
C32 N31 C44 N45 -10.37(18)
Zr1 N31 C44 N45 153.30(10)
C32 N31 C44 C75 165.91(13)
Zr1 N31 C44 C75 -30.42(18)
N31 C44 N45 C46 -173.17(14)
C75 C44 N45 C46 10.4(2)
C44 N45 C46 C54 58.9(2)
C44 N45 C46 C47 -126.19(17)
C54 C46 C47 C51 -1.4(2)
N45 C46 C47 C51 -176.29(13)
C54 C46 C47 C49 177.55(14)
N45 C46 C47 C49 2.7(2)
C51 C47 C49 C48 -40.7(2)
C46 C47 C49 C48 140.38(17)
C51 C47 C49 C50 85.7(2)
C46 C47 C49 C50 -93.25(19)
C46 C47 C51 C52 -0.2(2)
C49 C47 C51 C52 -179.22(15)
C47 C51 C52 C53 0.9(3)
C51 C52 C53 C54 0.2(3)
C52 C53 C54 C46 -1.7(2)
C52 C53 C54 C55 175.78(15)
C47 C46 C54 C53 2.4(2)
N45 C46 C54 C53 176.97(13)
C47 C46 C54 C55 -174.96(14)
N45 C46 C54 C55 -0.4(2)
C53 C54 C55 C57 64.80(18)
C46 C54 C55 C57 -117.89(16)
C53 C54 C55 C56 -57.24(19)
C46 C54 C55 C56 120.07(16)
C1 Zr1 O61 C62 157.18(14)
C21 Zr1 O61 C62 -81.80(15)
C11 Zr1 O61 C62 25.9(2)
N31 Zr1 O61 C62 36.46(14)
C2 Zr1 O61 C62 -169.27(14)
Zr1 O61 C62 C75 -39.1(2)
Zr1 O61 C62 C63 139.99(13)
O61 C62 C63 C68 -173.60(14)
C75 C62 C63 C68 5.5(2)
O61 C62 C63 C64 6.3(2)
C75 C62 C63 C64 -174.57(15)
C68 C63 C64 C66 -122.30(18)
C62 C63 C64 C66 57.8(2)
C68 C63 C64 C67 115.61(19)
C62 C63 C64 C67 -64.3(2)
C68 C63 C64 C65 -3.0(3)
C62 C63 C64 C65 177.08(17)
C62 C63 C68 C69 -0.5(3)
C64 C63 C68 C69 179.62(16)
C63 C68 C69 C74 -3.0(3)
C63 C68 C69 C70A 178.73(17)
C74 C69 C70A C72A 139.8(6)
C68 C69 C70A C72A -42.0(6)
C74 C69 C70A C71A 11.4(5)
C68 C69 C70A C71A -170.4(4)
C74 C69 C70A C73A -99.5(4)
C68 C69 C70A C73A 78.7(4)
C68 C69 C74 C75 1.4(2)
C70A C69 C74 C75 179.70(15)
C69 C74 C75 C62 3.7(2)
C69 C74 C75 C44 -178.57(14)
O61 C62 C75 C74 171.98(13)
C63 C62 C75 C74 -7.2(2)
O61 C62 C75 C44 -5.7(2)
C63 C62 C75 C44 175.12(13)
N31 C44 C75 C74 -140.69(14)
N45 C44 C75 C74 35.64(19)
N31 C44 C75 C62 37.1(2)
N45 C44 C75 C62 -146.61(14)
C106 C101 C102 C103 -0.6(4)
C101 C102 C103 C104 0.8(4)
C102 C103 C104 C105 -0.6(4)
C103 C104 C105 C106 0.2(4)
C104 C105 C106 C101 0.0(4)
C102 C101 C106 C105 0.2(4)
